data_7703828
loop_
_publ_author_name
'Rok, Magdalena'
'Moskwa, Marcin'
'Pawlukoj\'c, Andrzej'
'Janicki, Rafa\/l'
'Zuba, Iga'
'Zieli\'nski, Piotr'
'Sobieszczyk, Pawe\/l'
'Bator, Gra\.zyna'

_publ_section_title
;
 Phase transition tuning by Fe(iii)/Co(iii) substitution in switchable
 cyano-bridged perovskites:
 (C<sub>3</sub>H<sub>5</sub>N<sub>2</sub>)<sub>2</sub>[KFe<sub>x</sub>Co<sub>1-x</sub>(CN)<sub>6</sub>].
;
_journal_issue 17
_journal_name_full 'Dalton transactions (Cambridge, England : 2003)'
_journal_page_first 5503
_journal_page_last 5512
_journal_paper_doi 10.1039/d0dt00615g
_journal_volume 49
_journal_year 2020
_chemical_formula_moiety '(C3 H5 N2 1+)2, K 1+, C6 Co0.58 Fe0.42 N6 3-'
_chemical_formula_sum 'C12 H10 Co0.58 Fe0.42 K N10'
_chemical_formula_weight 391.03
_space_group_crystal_system trigonal
_space_group_IT_number 148
_space_group_name_Hall '-R 3'
_space_group_name_H-M_alt 'R -3 :H'
_atom_sites_solution_hydrogens geom
_atom_sites_solution_primary direct
_atom_sites_solution_secondary difmap
_audit_creation_method SHELXL-2014/7
_audit_update_record
;
2019-08-08 deposited with the CCDC.	2020-01-17 downloaded from the CCDC.
;
_cell_angle_alpha 90
_cell_angle_beta 90
_cell_angle_gamma 120
_cell_formula_units_Z 3
_cell_length_a 8.763(2)
_cell_length_b 8.763(2)
_cell_length_c 18.800(4)
_cell_measurement_reflns_used 5543
_cell_measurement_temperature 170(2)
_cell_measurement_theta_max 36.7310
_cell_measurement_theta_min 3.2400
_cell_volume 1250.2(5)
_computing_cell_refinement
;
CrysAlisPro, Agilent Technologies,
Version 1.171.37.35 (release 13-08-2014 CrysAlis171 .NET)
(compiled Aug 13 2014,18:06:01)
;
_computing_data_collection
;
CrysAlisPro, Agilent Technologies,
Version 1.171.37.35 (release 13-08-2014 CrysAlis171 .NET)
(compiled Aug 13 2014,18:06:01)
;
_computing_data_reduction
;
CrysAlisPro, Agilent Technologies,
Version 1.171.37.35 (release 13-08-2014 CrysAlis171 .NET)
(compiled Aug 13 2014,18:06:01)
;
_computing_molecular_graphics 'Diamond 4.0'
_computing_structure_refinement 'SHELXL-2014/7 (Sheldrick, 2014)'
_computing_structure_solution 'SHELXS-2014/7 (Sheldrick, 2014)'
_diffrn_ambient_temperature 170(2)
_diffrn_detector_area_resol_mean 8.3359
_diffrn_measured_fraction_theta_full 1.000
_diffrn_measured_fraction_theta_max 1.000
_diffrn_measurement_device_type 'Xcalibur, Sapphire2, large Be window'
_diffrn_measurement_method '\w scans'
_diffrn_radiation_type MoK\a
_diffrn_radiation_wavelength 0.71073
_diffrn_reflns_av_R_equivalents 0.0813
_diffrn_reflns_av_unetI/netI 0.0281
_diffrn_reflns_Laue_measured_fraction_full 1.000
_diffrn_reflns_Laue_measured_fraction_max 1.000
_diffrn_reflns_limit_h_max 8
_diffrn_reflns_limit_h_min -10
_diffrn_reflns_limit_k_max 10
_diffrn_reflns_limit_k_min -10
_diffrn_reflns_limit_l_max 22
_diffrn_reflns_limit_l_min -22
_diffrn_reflns_number 4619
_diffrn_reflns_point_group_measured_fraction_full 1.000
_diffrn_reflns_point_group_measured_fraction_max 1.000
_diffrn_reflns_theta_full 25.444
_diffrn_reflns_theta_max 25.444
_diffrn_reflns_theta_min 2.895
_diffrn_source 'Enhance (Mo) X-ray Source'
_exptl_absorpt_coefficient_mu 1.243
_exptl_absorpt_correction_T_max 0.874
_exptl_absorpt_correction_T_min 0.723
_exptl_absorpt_correction_type analytical
_exptl_absorpt_process_details
;
CrysAlisPro, Agilent Technologies,
Version 1.171.37.35 (release 13-08-2014 CrysAlis171 .NET)
(compiled Aug 13 2014,18:06:01)
Analytical numeric absorption correction using a multifaceted crystal
			model based on expressions derived by R.C. Clark & J.S. Reid.
(Clark, R. C. & Reid, J. S. (1995). Acta Cryst. A51, 887-897)
Empirical absorption correction using spherical harmonics,
 implemented in SCALE3 ABSPACK scaling algorithm.
;
_exptl_crystal_colour orange
_exptl_crystal_density_diffrn 1.558
_exptl_crystal_density_meas ?
_exptl_crystal_description block
_exptl_crystal_F_000 593
_exptl_crystal_size_max 0.390
_exptl_crystal_size_mid 0.300
_exptl_crystal_size_min 0.160
_refine_diff_density_max 0.437
_refine_diff_density_min -0.631
_refine_diff_density_rms 0.111
_refine_ls_extinction_method none
_refine_ls_goodness_of_fit_ref 1.312
_refine_ls_hydrogen_treatment constr
_refine_ls_matrix_type full
_refine_ls_number_parameters 41
_refine_ls_number_reflns 526
_refine_ls_number_restraints 0
_refine_ls_restrained_S_all 1.312
_refine_ls_R_factor_all 0.0523
_refine_ls_R_factor_gt 0.0521
_refine_ls_shift/su_max 0.000
_refine_ls_shift/su_mean 0.000
_refine_ls_structure_factor_coef Fsqd
_refine_ls_weighting_details 'w=1/[\s^2^(Fo^2^)+(0.0335P)^2^+13.8321P] where P=(Fo^2^+2Fc^2^)/3'
_refine_ls_weighting_scheme calc
_refine_ls_wR_factor_gt 0.1353
_refine_ls_wR_factor_ref 0.1354
_reflns_Friedel_coverage 0.000
_reflns_number_gt 521
_reflns_number_total 526
_reflns_threshold_expression 'I > 2\s(I)'
_cod_data_source_file d0dt00615g3.cif
_cod_data_source_block cofe170a
_cod_depositor_comments
;
The following automatic conversions were performed:

data item '_exptl_crystal_density_meas' value 'not measured' was
changed to '?' -- the value is perceived as not measured.

Automatic conversion script
Id: cif_fix_values 7556 2019-12-06 15:28:31Z antanas 

 Adding full bibliography for 7703827--7703829.cif.
;
_cod_original_cell_volume 1250(2)
_cod_database_code 7703828
_shelx_shelxl_version_number 2014/7
_shelx_space_group_comment
;
The symmetry employed for this shelxl refinement is uniquely defined
by the following loop, which should always be used as a source of
symmetry information in preference to the above space-group names.
They are only intended as comments.
;
_shelx_estimated_absorpt_t_min 0.643
_shelx_estimated_absorpt_t_max 0.826

loop_
_space_group_symop_operation_xyz
'x, y, z'
'-y, x-y, z'
'-x+y, -x, z'
'x+2/3, y+1/3, z+1/3'
'-y+2/3, x-y+1/3, z+1/3'
'-x+y+2/3, -x+1/3, z+1/3'
'x+1/3, y+2/3, z+2/3'
'-y+1/3, x-y+2/3, z+2/3'
'-x+y+1/3, -x+2/3, z+2/3'
'-x, -y, -z'
'y, -x+y, -z'
'x-y, x, -z'
'-x+2/3, -y+1/3, -z+1/3'
'y+2/3, -x+y+1/3, -z+1/3'
'x-y+2/3, x+1/3, -z+1/3'
'-x+1/3, -y+2/3, -z+2/3'
'y+1/3, -x+y+2/3, -z+2/3'
'x-y+1/3, x+2/3, -z+2/3'

loop_
_atom_site_label
_atom_site_type_symbol
_atom_site_fract_x
_atom_site_fract_y
_atom_site_fract_z
_atom_site_U_iso_or_equiv
_atom_site_adp_type
_atom_site_occupancy
_atom_site_site_symmetry_order
_atom_site_calc_flag
_atom_site_refinement_flags_posn
_atom_site_refinement_flags_adp
_atom_site_refinement_flags_occupancy
_atom_site_disorder_assembly
_atom_site_disorder_group
Co1 Co 0.6667 0.3333 0.8333 0.0130(4) Uani 0.5761 6 d S T P . .
Fe1 Fe 0.6667 0.3333 0.8333 0.0130(4) Uani 0.4239 6 d S T P . .
K1 K 0.3333 0.6667 0.6667 0.0177(5) Uani 1 6 d S T P . .
N1 N 0.4952(7) 0.5003(6) 0.7438(2) 0.0406(11) Uani 1 1 d . . . . .
C1 C 0.5604(5) 0.4376(5) 0.7760(2) 0.0211(9) Uani 1 1 d . . . . .
C1A C 0.546(2) 0.341(4) 0.5856(4) 0.077(3) Uani 0.5 1 d . . P A 1
H1A H 0.4402 0.3455 0.5854 0.092 Uiso 0.8333 1 calc R U P A 1
N1A N 0.546(2) 0.341(4) 0.5856(4) 0.077(3) Uani 0.3333 1 d . . P B 2
C2A C 0.671(4) 0.4592(19) 0.5857(4) 0.074(3) Uani 0.5 1 d . . P A 1
H2A H 0.6757 0.5700 0.5859 0.089 Uiso 0.8333 1 calc R U P A 1
N2A N 0.671(4) 0.4592(19) 0.5857(4) 0.074(3) Uani 0.3333 1 d . . P B 2

loop_
_atom_site_aniso_label
_atom_site_aniso_U_11
_atom_site_aniso_U_22
_atom_site_aniso_U_33
_atom_site_aniso_U_23
_atom_site_aniso_U_13
_atom_site_aniso_U_12
Co1 0.0116(5) 0.0116(5) 0.0158(7) 0.000 0.000 0.0058(2)
Fe1 0.0116(5) 0.0116(5) 0.0158(7) 0.000 0.000 0.0058(2)
K1 0.0171(7) 0.0171(7) 0.0188(10) 0.000 0.000 0.0085(3)
N1 0.059(3) 0.058(3) 0.029(2) 0.002(2) -0.005(2) 0.047(3)
C1 0.022(2) 0.022(2) 0.0196(18) -0.0021(16) 0.0012(16) 0.0115(18)
C1A 0.056(7) 0.174(11) 0.042(4) -0.005(10) -0.004(6) 0.090(8)
N1A 0.056(7) 0.174(11) 0.042(4) -0.005(10) -0.004(6) 0.090(8)
C2A 0.168(10) 0.042(5) 0.042(4) -0.002(5) -0.008(10) 0.074(7)
N2A 0.168(10) 0.042(5) 0.042(4) -0.002(5) -0.008(10) 0.074(7)

loop_
_atom_type_symbol
_atom_type_description
_atom_type_scat_dispersion_real
_atom_type_scat_dispersion_imag
_atom_type_scat_source
C C 0.0033 0.0016 'International Tables Vol C Tables 4.2.6.8 and 6.1.1.4'
H H 0.0000 0.0000 'International Tables Vol C Tables 4.2.6.8 and 6.1.1.4'
N N 0.0061 0.0033 'International Tables Vol C Tables 4.2.6.8 and 6.1.1.4'
K K 0.2009 0.2494 'International Tables Vol C Tables 4.2.6.8 and 6.1.1.4'
Co Co 0.3494 0.9721 'International Tables Vol C Tables 4.2.6.8 and 6.1.1.4'
Fe Fe 0.3463 0.8444 'International Tables Vol C Tables 4.2.6.8 and 6.1.1.4'

loop_
_geom_angle_atom_site_label_1
_geom_angle_atom_site_label_2
_geom_angle_atom_site_label_3
_geom_angle
_geom_angle_site_symmetry_1
_geom_angle_site_symmetry_3
_geom_angle_publ_flag
C1 Co1 C1 91.77(16) 17_556 18_546 ?
C1 Co1 C1 180.0 17_556 2_655 ?
C1 Co1 C1 88.23(16) 18_546 2_655 ?
C1 Co1 C1 88.23(16) 17_556 3_665 ?
C1 Co1 C1 180.00(19) 18_546 3_665 ?
C1 Co1 C1 91.76(16) 2_655 3_665 ?
C1 Co1 C1 91.77(16) 17_556 16_656 ?
C1 Co1 C1 91.77(16) 18_546 16_656 ?
C1 Co1 C1 88.23(16) 2_655 16_656 ?
C1 Co1 C1 88.23(16) 3_665 16_656 ?
C1 Co1 C1 88.24(16) 17_556 . ?
C1 Co1 C1 88.24(16) 18_546 . ?
C1 Co1 C1 91.76(16) 2_655 . ?
C1 Co1 C1 91.76(16) 3_665 . ?
C1 Co1 C1 180.0 16_656 . ?
N1 K1 N1 96.93(10) 2_665 3_565 ?
N1 K1 N1 180.0 2_665 14_456 ?
N1 K1 N1 83.07(10) 3_565 14_456 ?
N1 K1 N1 83.07(10) 2_665 15_556 ?
N1 K1 N1 180.0 3_565 15_556 ?
N1 K1 N1 96.93(10) 14_456 15_556 ?
N1 K1 N1 96.93(10) 2_665 . ?
N1 K1 N1 96.93(10) 3_565 . ?
N1 K1 N1 83.07(10) 14_456 . ?
N1 K1 N1 83.08(10) 15_556 . ?
N1 K1 N1 83.07(10) 2_665 13_566 ?
N1 K1 N1 83.07(10) 3_565 13_566 ?
N1 K1 N1 96.92(10) 14_456 13_566 ?
N1 K1 N1 96.92(10) 15_556 13_566 ?
N1 K1 N1 180.0 . 13_566 ?
C1 N1 K1 178.0(4) . . ?
N1 C1 Co1 177.9(4) . . ?
C2A C1A C2A 119.6(10) . 2_655 ?
C2A C1A H1A 120.2 . . ?
C2A C1A H1A 120.2 2_655 . ?
N2A N1A N2A 119.6(10) . 2_655 ?
N2A N1A N1A 90.4(6) . 2_655 ?
N2A N1A N1A 29.2(5) 2_655 2_655 ?
N2A N1A N1A 30.4(6) . 3_665 ?
N2A N1A N1A 89.2(5) 2_655 3_665 ?
N1A N1A N1A 60.001(10) 2_655 3_665 ?
C1A C2A C1A 120.4(10) . 3_665 ?
C1A C2A H2A 119.8 . . ?
C1A C2A H2A 119.8 3_665 . ?
N1A N2A N1A 120.4(10) . 3_665 ?
N1A N2A N2A 90.8(6) . 3_665 ?
N1A N2A N2A 29.6(6) 3_665 3_665 ?
N1A N2A N2A 30.8(6) . 2_655 ?
N1A N2A N2A 89.6(6) 3_665 2_655 ?
N2A N2A N2A 60.001(10) 3_665 2_655 ?

loop_
_geom_bond_atom_site_label_1
_geom_bond_atom_site_label_2
_geom_bond_distance
_geom_bond_site_symmetry_2
_geom_bond_publ_flag
Co1 C1 1.928(4) 17_556 ?
Co1 C1 1.928(4) 18_546 ?
Co1 C1 1.928(4) 2_655 ?
Co1 C1 1.928(4) 3_665 ?
Co1 C1 1.928(4) 16_656 ?
Co1 C1 1.928(4) . ?
K1 N1 2.882(4) 2_665 ?
K1 N1 2.882(4) 3_565 ?
K1 N1 2.882(4) 14_456 ?
K1 N1 2.882(4) 15_556 ?
K1 N1 2.882(4) . ?
K1 N1 2.882(4) 13_566 ?
N1 C1 1.144(5) . ?
C1A C2A 1.068(10) . ?
C1A C2A 1.108(10) 2_655 ?
C1A H1A 0.9500 . ?
N1A N2A 1.068(10) . ?
N1A N2A 1.108(10) 2_655 ?
N1A N1A 1.888(12) 2_655 ?
N1A N1A 1.888(12) 3_665 ?
C2A C1A 1.108(10) 3_665 ?
C2A H2A 0.9500 . ?
N2A N1A 1.108(10) 3_665 ?
N2A N2A 1.881(12) 3_665 ?
N2A N2A 1.881(12) 2_655 ?

loop_
_geom_torsion_atom_site_label_1
_geom_torsion_atom_site_label_2
_geom_torsion_atom_site_label_3
_geom_torsion_atom_site_label_4
_geom_torsion
_geom_torsion_site_symmetry_1
_geom_torsion_site_symmetry_2
_geom_torsion_site_symmetry_3
_geom_torsion_site_symmetry_4
_geom_torsion_publ_flag
C2A C1A C2A C1A 0(2) 2_655 . . 3_665 ?
N2A N1A N2A N1A 0(2) 2_655 . . 3_665 ?
N1A N1A N2A N1A 0.2(11) 2_655 . . 3_665 ?
N2A N1A N2A N2A 0.2(11) 2_655 . . 3_665 ?
N1A N1A N2A N2A 0.005(14) 2_655 . . 3_665 ?
N1A N1A N2A N2A -0.2(11) 3_665 . . 3_665 ?
N1A N1A N2A N2A -0.2(11) 2_655 . . 2_655 ?
N1A N1A N2A N2A 0(2) 3_665 . . 2_655 ?
